data_1556229
loop_
_publ_author_name
'Klopfleisch, Maurice'
'Seidel, Raphael A.'
'G\"orls, Helmar'
'Richter, Hannes'
'Beckert, Rainer'
'Imhof, Wolfgang'
'Reiher, Markus'
'Pohnert, Georg'
'Westerhausen, Matthias'

_publ_section_title
;
 Total synthesis and detection of the bilirubin oxidation product
 (Z)-2-(3-ethenyl-4-methyl-5-oxo-1,5-dihydro-2H-pyrrol-2-ylidene)ethanamide
 (Z-BOX A).
;
_journal_issue 17
_journal_name_full 'Organic letters'
_journal_page_first 4608
_journal_page_last 4611
_journal_paper_doi 10.1021/ol402221b
_journal_volume 15
_journal_year 2013
_chemical_formula_moiety 'C8 H7 Br O4'
_chemical_formula_sum 'C8 H7 Br O4'
_chemical_formula_weight 247.05
_space_group_IT_number 14
_space_group_name_Hall '-P 2ybc'
_space_group_name_H-M_alt 'P 1 21/c 1'
_symmetry_cell_setting monoclinic
_symmetry_space_group_name_Hall '-P 2ybc'
_symmetry_space_group_name_H-M 'P 1 21/c 1'
_atom_sites_solution_hydrogens geom
_atom_sites_solution_primary direct
_atom_sites_solution_secondary difmap
_audit_creation_method SHELXL-97
_cell_angle_alpha 90.00
_cell_angle_beta 105.192(1)
_cell_angle_gamma 90.00
_cell_formula_units_Z 24
_cell_length_a 20.6418(5)
_cell_length_b 12.8490(3)
_cell_length_c 20.8325(6)
_cell_measurement_reflns_used 37408
_cell_measurement_temperature 183(2)
_cell_measurement_theta_max 27.48
_cell_measurement_theta_min 1.02
_cell_volume 5332.2(2)
_computing_cell_refinement DENZO
_computing_data_collection COLLECT
_computing_data_reduction DENZO
_computing_molecular_graphics SHELXTL/PC
_computing_publication_material SHELXL-97
_computing_structure_refinement 'SHELXL-97 (Sheldrick, 1997)'
_computing_structure_solution 'SHELXS-97 (Sheldrick, 1990)'
_diffrn_ambient_temperature 183(2)
_diffrn_measured_fraction_theta_full 0.999
_diffrn_measured_fraction_theta_max 0.999
_diffrn_measurement_device_type KappaCCD
_diffrn_measurement_method 'phi- + omega-scan'
_diffrn_radiation_monochromator graphite
_diffrn_radiation_source 'fine-focus sealed tube'
_diffrn_radiation_type MoK\a
_diffrn_radiation_wavelength 0.71073
_diffrn_reflns_av_R_equivalents 0.0775
_diffrn_reflns_av_sigmaI/netI 0.0791
_diffrn_reflns_limit_h_max 25
_diffrn_reflns_limit_h_min -26
_diffrn_reflns_limit_k_max 16
_diffrn_reflns_limit_k_min -16
_diffrn_reflns_limit_l_max 27
_diffrn_reflns_limit_l_min -25
_diffrn_reflns_number 37408
_diffrn_reflns_theta_full 27.48
_diffrn_reflns_theta_max 27.48
_diffrn_reflns_theta_min 1.02
_exptl_absorpt_coefficient_mu 4.603
_exptl_absorpt_correction_type none
_exptl_crystal_colour colourless
_exptl_crystal_density_diffrn 1.846
_exptl_crystal_density_method 'not measured'
_exptl_crystal_description prism
_exptl_crystal_F_000 2928
_exptl_crystal_size_max 0.05
_exptl_crystal_size_mid 0.05
_exptl_crystal_size_min 0.04
_refine_diff_density_max 1.387
_refine_diff_density_min -0.713
_refine_diff_density_rms 0.115
_refine_ls_extinction_method none
_refine_ls_goodness_of_fit_ref 1.016
_refine_ls_hydrogen_treatment constr
_refine_ls_matrix_type full
_refine_ls_number_parameters 710
_refine_ls_number_reflns 12211
_refine_ls_number_restraints 0
_refine_ls_restrained_S_all 1.016
_refine_ls_R_factor_all 0.0944
_refine_ls_R_factor_gt 0.0480
_refine_ls_shift/su_max 0.002
_refine_ls_shift/su_mean 0.000
_refine_ls_structure_factor_coef Fsqd
_refine_ls_weighting_details 'calc w=1/[\s^2^(Fo^2^)+(0.0511P)^2^+1.9931P] where P=(Fo^2^+2Fc^2^)/3'
_refine_ls_weighting_scheme calc
_refine_ls_wR_factor_gt 0.1012
_refine_ls_wR_factor_ref 0.1154
_reflns_number_gt 7926
_reflns_number_total 12211
_reflns_threshold_expression >2sigma(I)
_cod_data_source_file ol402221b_si_001.cif
_cod_data_source_block FO3505
_cod_original_sg_symbol_H-M 'P 21/c'
_cod_database_code 1556229

loop_
_symmetry_equiv_pos_as_xyz
'x, y, z'
'-x, y+1/2, -z+1/2'
'-x, -y, -z'
'x, -y-1/2, z-1/2'

loop_
_atom_site_label
_atom_site_type_symbol
_atom_site_fract_x
_atom_site_fract_y
_atom_site_fract_z
_atom_site_U_iso_or_equiv
_atom_site_adp_type
_atom_site_occupancy
_atom_site_symmetry_multiplicity
_atom_site_calc_flag
_atom_site_refinement_flags
Br1A Br -0.17743(2) -0.01044(3) 0.36994(2) 0.02984(12) Uani 1 1 d .
O1A O -0.15874(15) 0.3020(2) 0.40105(15) 0.0248(7) Uani 1 1 d .
O2A O -0.15096(17) 0.3770(2) 0.30573(17) 0.0349(8) Uani 1 1 d .
O3A O -0.15609(17) 0.3438(2) 0.52789(16) 0.0324(8) Uani 1 1 d .
O4A O -0.16572(18) 0.2104(2) 0.59426(17) 0.0345(8) Uani 1 1 d .
C1A C -0.1569(2) 0.2996(4) 0.3344(2) 0.0257(10) Uani 1 1 d .
C2A C -0.1636(2) 0.1886(3) 0.3120(2) 0.0237(10) Uani 1 1 d .
C3A C -0.1695(2) 0.1338(3) 0.3647(2) 0.0235(10) Uani 1 1 d .
C4A C -0.1661(2) 0.2015(3) 0.4220(2) 0.0245(10) Uani 1 1 d .
C5A C -0.1695(2) 0.1761(3) 0.4827(2) 0.0250(10) Uani 1 1 d .
H5AA H -0.1765 0.1043 0.4895 0.030 Uiso 1 1 calc R
C6A C -0.1640(2) 0.2431(3) 0.5403(2) 0.0267(11) Uani 1 1 d .
C7A C -0.1458(3) 0.4128(4) 0.5843(2) 0.0354(12) Uani 1 1 d .
H7AA H -0.1388 0.4838 0.5703 0.053 Uiso 1 1 calc R
H7AB H -0.1062 0.3903 0.6188 0.053 Uiso 1 1 calc R
H7AC H -0.1854 0.4112 0.6019 0.053 Uiso 1 1 calc R
C8A C -0.1604(2) 0.1587(4) 0.2439(2) 0.0310(11) Uani 1 1 d .
H8AA H -0.1766 0.0871 0.2346 0.046 Uiso 1 1 calc R
H8AB H -0.1139 0.1633 0.2410 0.046 Uiso 1 1 calc R
H8AC H -0.1887 0.2058 0.2114 0.046 Uiso 1 1 calc R
Br1B Br -0.00674(2) -0.07332(3) 0.60647(3) 0.03019(12) Uani 1 1 d .
O1B O 0.00119(16) 0.2253(2) 0.67456(15) 0.0268(7) Uani 1 1 d .
O2B O -0.00170(19) 0.2186(2) 0.78170(17) 0.0386(9) Uani 1 1 d .
O3B O 0.00413(17) 0.2789(2) 0.47433(17) 0.0313(8) Uani 1 1 d .
O4B O 0.01104(18) 0.3620(3) 0.57087(18) 0.0384(9) Uani 1 1 d .
C1B C -0.0031(2) 0.1713(3) 0.7317(2) 0.0273(11) Uani 1 1 d .
C2B C -0.0075(2) 0.0595(3) 0.7172(2) 0.0251(10) Uani 1 1 d .
C3B C -0.0039(2) 0.0499(3) 0.6545(2) 0.0213(10) Uani 1 1 d .
C4B C 0.0008(2) 0.1520(3) 0.6253(2) 0.0235(10) Uani 1 1 d .
C5B C 0.0040(2) 0.1764(3) 0.5651(2) 0.0272(11) Uani 1 1 d .
H5BA H 0.0045 0.1204 0.5355 0.033 Uiso 1 1 calc R
C6B C 0.0070(2) 0.2819(4) 0.5392(2) 0.0272(11) Uani 1 1 d .
C7B C 0.0044(3) 0.3795(4) 0.4421(3) 0.0380(13) Uani 1 1 d .
H7BA H 0.0067 0.3689 0.3962 0.057 Uiso 1 1 calc R
H7BB H 0.0435 0.4198 0.4664 0.057 Uiso 1 1 calc R
H7BC H -0.0368 0.4174 0.4422 0.057 Uiso 1 1 calc R
C8B C -0.0143(2) -0.0214(3) 0.7715(2) 0.0211(9) Uani 1 1 d .
H8BA H -0.0173 -0.0918 0.7528 0.032 Uiso 1 1 calc R
H8BB H -0.0549 -0.0064 0.7859 0.032 Uiso 1 1 calc R
H8BC H 0.0251 -0.0167 0.8098 0.032 Uiso 1 1 calc R
Br1C Br 0.17857(2) 0.01438(3) 0.37612(2) 0.02578(11) Uani 1 1 d .
O1C O 0.16094(16) 0.3277(2) 0.39855(16) 0.0289(7) Uani 1 1 d .
O2C O 0.15003(19) 0.4017(3) 0.29852(18) 0.0424(9) Uani 1 1 d .
O3C O 0.17485(17) 0.3713(2) 0.52905(15) 0.0314(8) Uani 1 1 d .
O4C O 0.17920(19) 0.2363(3) 0.59772(17) 0.0388(9) Uani 1 1 d .
C1C C 0.1581(2) 0.3241(4) 0.3309(2) 0.0291(11) Uani 1 1 d .
C2C C 0.1651(2) 0.2146(3) 0.3116(2) 0.0240(10) Uani 1 1 d .
C3C C 0.1702(2) 0.1582(3) 0.3671(2) 0.0216(10) Uani 1 1 d .
C4C C 0.1683(2) 0.2260(3) 0.4221(2) 0.0213(10) Uani 1 1 d .
C5C C 0.1740(2) 0.2019(3) 0.4853(2) 0.0251(10) Uani 1 1 d .
H5CA H 0.1774 0.1295 0.4948 0.030 Uiso 1 1 calc R
C6C C 0.1758(2) 0.2692(3) 0.5431(2) 0.0244(10) Uani 1 1 d .
C7C C 0.1786(3) 0.4408(4) 0.5850(2) 0.0353(12) Uani 1 1 d .
H7CA H 0.1785 0.5131 0.5701 0.053 Uiso 1 1 calc R
H7CB H 0.2200 0.4270 0.6197 0.053 Uiso 1 1 calc R
H7CC H 0.1398 0.4290 0.6029 0.053 Uiso 1 1 calc R
C8C C 0.1665(2) 0.1871(4) 0.2426(2) 0.0307(11) Uani 1 1 d .
H8CA H 0.1697 0.1114 0.2387 0.046 Uiso 1 1 calc R
H8CB H 0.2054 0.2200 0.2323 0.046 Uiso 1 1 calc R
H8CC H 0.1252 0.2119 0.2112 0.046 Uiso 1 1 calc R
Br1D Br 0.33613(2) -0.00645(3) 0.53277(2) 0.02818(12) Uani 1 1 d .
O1D O 0.34211(16) 0.3073(2) 0.50791(15) 0.0260(7) Uani 1 1 d .
O2D O 0.34797(17) 0.3833(2) 0.60652(17) 0.0354(8) Uani 1 1 d .
O3D O 0.3287(2) 0.3489(2) 0.37839(17) 0.0412(9) Uani 1 1 d .
O4D O 0.33775(18) 0.2164(3) 0.31206(17) 0.0368(9) Uani 1 1 d .
C1D C 0.3453(2) 0.3052(4) 0.5757(2) 0.0287(11) Uani 1 1 d .
C2D C 0.3442(2) 0.1933(3) 0.5958(2) 0.0246(10) Uani 1 1 d .
C3D C 0.3409(2) 0.1382(3) 0.5415(2) 0.0234(10) Uani 1 1 d .
C4D C 0.3393(2) 0.2059(3) 0.4846(2) 0.0228(10) Uani 1 1 d .
C5D C 0.3371(2) 0.1803(3) 0.4230(2) 0.0246(10) Uani 1 1 d .
H5DA H 0.3369 0.1078 0.4142 0.030 Uiso 1 1 calc R
C6D C 0.3350(2) 0.2490(4) 0.3652(2) 0.0280(11) Uani 1 1 d .
C7D C 0.3298(3) 0.4210(4) 0.3248(3) 0.0481(15) Uani 1 1 d .
H7DA H 0.3267 0.4926 0.3401 0.072 Uiso 1 1 calc R
H7DB H 0.2916 0.4067 0.2866 0.072 Uiso 1 1 calc R
H7DC H 0.3717 0.4124 0.3117 0.072 Uiso 1 1 calc R
C8D C 0.3471(3) 0.1644(4) 0.6653(2) 0.0342(12) Uani 1 1 d .
H8DA H 0.3450 0.0885 0.6690 0.051 Uiso 1 1 calc R
H8DB H 0.3090 0.1957 0.6781 0.051 Uiso 1 1 calc R
H8DC H 0.3891 0.1899 0.6949 0.051 Uiso 1 1 calc R
Br1E Br 0.48422(2) -0.07253(4) 0.38770(3) 0.03159(13) Uani 1 1 d .
O1E O 0.50360(16) 0.2239(2) 0.32551(15) 0.0268(7) Uani 1 1 d .
O2E O 0.50456(18) 0.2154(2) 0.21749(17) 0.0358(8) Uani 1 1 d .
O3E O 0.50811(17) 0.2789(2) 0.52757(16) 0.0322(8) Uani 1 1 d .
O4E O 0.5063(2) 0.3613(3) 0.43207(18) 0.0432(10) Uani 1 1 d .
C1E C 0.5003(2) 0.1692(3) 0.2669(2) 0.0268(11) Uani 1 1 d .
C2E C 0.4923(2) 0.0582(3) 0.2778(2) 0.0229(10) Uani 1 1 d .
C3E C 0.4925(2) 0.0503(3) 0.3417(2) 0.0226(10) Uani 1 1 d .
C4E C 0.4996(2) 0.1513(3) 0.3734(2) 0.0231(10) Uani 1 1 d .
C5E C 0.5015(2) 0.1763(3) 0.4354(2) 0.0248(10) Uani 1 1 d .
H5EA H 0.5003 0.1207 0.4652 0.030 Uiso 1 1 calc R
C6E C 0.5053(2) 0.2827(4) 0.4624(2) 0.0281(11) Uani 1 1 d .
C7E C 0.5087(3) 0.3786(4) 0.5608(3) 0.0376(12) Uani 1 1 d .
H7EA H 0.5105 0.3669 0.6077 0.056 Uiso 1 1 calc R
H7EB H 0.4679 0.4174 0.5394 0.056 Uiso 1 1 calc R
H7EC H 0.5482 0.4186 0.5576 0.056 Uiso 1 1 calc R
C8E C 0.4868(2) -0.0244(3) 0.2191(2) 0.0159(8) Uiso 1 1 d .
H8EA H 0.4803 -0.0942 0.2353 0.024 Uiso 1 1 calc R
H8EB H 0.5282 -0.0230 0.2045 0.024 Uiso 1 1 calc R
H8EC H 0.4486 -0.0065 0.1817 0.024 Uiso 1 1 calc R
Br1F Br 0.68509(2) 0.48866(3) 0.22862(2) 0.02914(12) Uani 1 1 d .
O1F O 0.66425(16) 0.1766(2) 0.19456(16) 0.0276(7) Uani 1 1 d .
O2F O 0.65102(18) 0.1015(3) 0.28793(18) 0.0388(9) Uani 1 1 d .
O3F O 0.68071(17) 0.1331(2) 0.07138(16) 0.0313(8) Uani 1 1 d .
O4F O 0.67253(18) 0.2688(2) 0.00248(16) 0.0351(8) Uani 1 1 d .
C1F C 0.6607(2) 0.1795(4) 0.2604(2) 0.0287(11) Uani 1 1 d .
C2F C 0.6687(2) 0.2877(3) 0.2841(2) 0.0234(10) Uani 1 1 d .
C3F C 0.6763(2) 0.3446(3) 0.2320(2) 0.0218(10) Uani 1 1 d .
C4F C 0.6741(2) 0.2774(3) 0.1752(2) 0.0222(10) Uani 1 1 d .
C5F C 0.6802(2) 0.3026(3) 0.1155(2) 0.0238(10) Uani 1 1 d .
H5FA H 0.6874 0.3744 0.1089 0.029 Uiso 1 1 calc R
C6F C 0.6774(2) 0.2348(3) 0.0578(2) 0.0252(10) Uani 1 1 d .
C7F C 0.6767(3) 0.0640(4) 0.0154(2) 0.0383(13) Uani 1 1 d .
H7FA H 0.6828 -0.0081 0.0312 0.058 Uiso 1 1 calc R
H7FB H 0.7120 0.0819 -0.0062 0.058 Uiso 1 1 calc R
H7FC H 0.6327 0.0714 -0.0165 0.058 Uiso 1 1 calc R
C8F C 0.6672(2) 0.3134(4) 0.3552(2) 0.0233(10) Uani 1 1 d .
H8FA H 0.6833 0.3847 0.3660 0.035 Uiso 1 1 calc R
H8FB H 0.6964 0.2649 0.3861 0.035 Uiso 1 1 calc R
H8FC H 0.6212 0.3072 0.3594 0.035 Uiso 1 1 calc R

loop_
_atom_site_aniso_label
_atom_site_aniso_U_11
_atom_site_aniso_U_22
_atom_site_aniso_U_33
_atom_site_aniso_U_23
_atom_site_aniso_U_13
_atom_site_aniso_U_12
Br1A 0.0423(3) 0.0188(2) 0.0304(3) -0.00278(19) 0.0130(2) -0.0026(2)
O1A 0.0377(18) 0.0174(15) 0.0198(17) 0.0007(12) 0.0084(14) 0.0002(14)
O2A 0.047(2) 0.0254(18) 0.032(2) 0.0075(15) 0.0100(17) -0.0004(16)
O3A 0.054(2) 0.0216(16) 0.0248(19) -0.0021(14) 0.0162(16) -0.0062(16)
O4A 0.055(2) 0.0279(18) 0.023(2) 0.0025(15) 0.0136(17) -0.0017(16)
C1A 0.026(2) 0.024(2) 0.025(3) 0.001(2) 0.004(2) 0.000(2)
C2A 0.026(2) 0.026(2) 0.019(3) 0.0026(19) 0.005(2) 0.0068(19)
C3A 0.022(2) 0.019(2) 0.028(3) -0.0009(19) 0.005(2) -0.0002(18)
C4A 0.026(2) 0.020(2) 0.027(3) -0.0007(19) 0.007(2) 0.0000(19)
C5A 0.032(3) 0.020(2) 0.026(3) 0.0014(19) 0.012(2) -0.0004(19)
C6A 0.029(3) 0.022(2) 0.029(3) -0.002(2) 0.006(2) -0.001(2)
C7A 0.056(3) 0.031(3) 0.021(3) -0.009(2) 0.013(2) -0.008(2)
C8A 0.039(3) 0.033(3) 0.022(3) -0.007(2) 0.009(2) 0.002(2)
Br1B 0.0372(3) 0.0214(2) 0.0333(3) -0.0039(2) 0.0116(2) -0.0002(2)
O1B 0.0383(19) 0.0173(15) 0.0241(18) -0.0031(13) 0.0068(15) -0.0020(14)
O2B 0.067(3) 0.0229(17) 0.026(2) -0.0074(15) 0.0120(18) -0.0025(17)
O3B 0.047(2) 0.0225(17) 0.0272(19) 0.0031(14) 0.0153(16) 0.0015(15)
O4B 0.057(2) 0.0246(18) 0.036(2) 0.0003(16) 0.0161(18) -0.0016(17)
C1B 0.033(3) 0.019(2) 0.028(3) 0.002(2) 0.003(2) 0.000(2)
C2B 0.028(2) 0.017(2) 0.029(3) -0.0014(19) 0.006(2) 0.0020(19)
C3B 0.022(2) 0.019(2) 0.021(3) -0.0036(18) 0.0026(19) 0.0023(18)
C4B 0.025(2) 0.018(2) 0.027(3) -0.0034(18) 0.007(2) -0.0001(18)
C5B 0.036(3) 0.021(2) 0.027(3) 0.000(2) 0.013(2) 0.003(2)
C6B 0.027(3) 0.025(3) 0.029(3) 0.000(2) 0.008(2) 0.001(2)
C7B 0.056(3) 0.030(3) 0.029(3) 0.005(2) 0.013(3) -0.002(3)
C8B 0.026(2) 0.0106(19) 0.026(3) -0.0088(17) 0.0055(19) -0.0006(17)
Br1C 0.0315(2) 0.0215(2) 0.0242(3) -0.00171(18) 0.0072(2) 0.00256(19)
O1C 0.044(2) 0.0213(16) 0.0228(19) 0.0004(13) 0.0115(15) 0.0025(15)
O2C 0.060(2) 0.0304(19) 0.038(2) 0.0120(16) 0.0152(19) 0.0029(18)
O3C 0.057(2) 0.0193(16) 0.0198(18) -0.0039(13) 0.0135(16) -0.0011(16)
O4C 0.073(3) 0.0253(18) 0.021(2) 0.0028(14) 0.0184(18) 0.0018(17)
C1C 0.031(3) 0.027(3) 0.028(3) 0.005(2) 0.006(2) 0.001(2)
C2C 0.024(2) 0.027(2) 0.020(3) 0.0031(19) 0.004(2) 0.0022(19)
C3C 0.023(2) 0.022(2) 0.021(3) -0.0052(18) 0.0070(19) 0.0013(18)
C4C 0.022(2) 0.017(2) 0.023(3) 0.0015(18) 0.0014(19) -0.0012(18)
C5C 0.030(3) 0.022(2) 0.025(3) -0.0006(19) 0.011(2) 0.000(2)
C6C 0.030(3) 0.020(2) 0.024(3) 0.0001(19) 0.009(2) 0.0029(19)
C7C 0.058(3) 0.021(2) 0.027(3) -0.004(2) 0.012(3) 0.001(2)
C8C 0.035(3) 0.039(3) 0.018(3) -0.006(2) 0.006(2) 0.009(2)
Br1D 0.0366(3) 0.0191(2) 0.0266(3) 0.00152(19) 0.0044(2) -0.00147(19)
O1D 0.0399(19) 0.0168(15) 0.0224(18) -0.0008(13) 0.0099(15) -0.0011(14)
O2D 0.051(2) 0.0230(17) 0.033(2) -0.0057(15) 0.0140(18) -0.0011(16)
O3D 0.082(3) 0.0212(17) 0.027(2) 0.0017(14) 0.0268(19) -0.0005(18)
O4D 0.061(2) 0.0276(18) 0.025(2) -0.0040(15) 0.0171(18) 0.0002(17)
C1D 0.031(3) 0.027(3) 0.028(3) 0.000(2) 0.008(2) -0.002(2)
C2D 0.024(2) 0.024(2) 0.024(3) 0.0011(19) 0.002(2) 0.0001(19)
C3D 0.024(2) 0.022(2) 0.023(3) -0.0013(19) 0.003(2) -0.0001(19)
C4D 0.020(2) 0.020(2) 0.028(3) 0.0026(19) 0.004(2) 0.0031(18)
C5D 0.027(2) 0.021(2) 0.027(3) 0.0017(19) 0.008(2) -0.0037(19)
C6D 0.031(3) 0.024(2) 0.030(3) 0.000(2) 0.010(2) -0.002(2)
C7D 0.095(5) 0.023(3) 0.035(3) 0.009(2) 0.031(3) -0.002(3)
C8D 0.043(3) 0.035(3) 0.023(3) 0.006(2) 0.007(2) -0.005(2)
Br1E 0.0385(3) 0.0236(2) 0.0312(3) 0.0037(2) 0.0066(2) -0.0037(2)
O1E 0.0392(19) 0.0202(16) 0.0229(18) 0.0011(13) 0.0117(15) -0.0028(14)
O2E 0.055(2) 0.0258(18) 0.029(2) 0.0040(15) 0.0155(18) -0.0021(16)
O3E 0.049(2) 0.0247(17) 0.0222(19) -0.0015(14) 0.0087(16) 0.0010(15)
O4E 0.077(3) 0.0224(18) 0.029(2) 0.0005(15) 0.0126(19) 0.0015(18)
C1E 0.034(3) 0.023(2) 0.024(3) 0.000(2) 0.010(2) 0.004(2)
C2E 0.025(2) 0.025(2) 0.019(2) 0.0012(19) 0.0055(19) 0.0020(19)
C3E 0.021(2) 0.018(2) 0.028(3) 0.0050(18) 0.006(2) 0.0011(18)
C4E 0.020(2) 0.022(2) 0.027(3) 0.0017(19) 0.006(2) -0.0005(18)
C5E 0.030(3) 0.021(2) 0.025(3) 0.0037(19) 0.010(2) -0.0008(19)
C6E 0.030(3) 0.026(3) 0.026(3) -0.002(2) 0.004(2) 0.004(2)
C7E 0.054(3) 0.030(3) 0.032(3) -0.007(2) 0.016(3) -0.002(3)
Br1F 0.0373(3) 0.0229(2) 0.0287(3) -0.00289(19) 0.0111(2) -0.0040(2)
O1F 0.0417(19) 0.0155(15) 0.0288(19) 0.0035(13) 0.0150(15) -0.0009(14)
O2F 0.055(2) 0.0286(19) 0.037(2) 0.0094(16) 0.0200(18) 0.0031(17)
O3F 0.052(2) 0.0206(16) 0.0242(19) -0.0028(14) 0.0152(16) 0.0002(15)
O4F 0.059(2) 0.0262(17) 0.022(2) 0.0021(15) 0.0145(17) 0.0032(16)
C1F 0.030(3) 0.030(3) 0.027(3) 0.006(2) 0.009(2) 0.002(2)
C2F 0.024(2) 0.024(2) 0.023(3) 0.0019(19) 0.008(2) 0.0004(19)
C3F 0.023(2) 0.018(2) 0.023(3) -0.0036(18) 0.0017(19) 0.0024(18)
C4F 0.026(2) 0.018(2) 0.023(3) 0.0021(18) 0.006(2) 0.0004(18)
C5F 0.030(2) 0.020(2) 0.022(3) 0.0003(19) 0.007(2) -0.0010(19)
C6F 0.033(3) 0.018(2) 0.027(3) -0.0016(19) 0.013(2) 0.001(2)
C7F 0.063(4) 0.026(3) 0.028(3) -0.009(2) 0.015(3) -0.001(3)
C8F 0.016(2) 0.038(3) 0.016(2) -0.016(2) 0.0058(18) -0.0045(19)

loop_
_atom_type_symbol
_atom_type_description
_atom_type_scat_dispersion_real
_atom_type_scat_dispersion_imag
_atom_type_scat_source
C C 0.0033 0.0016 'International Tables Vol C Tables 4.2.6.8 and 6.1.1.4'
H H 0.0000 0.0000 'International Tables Vol C Tables 4.2.6.8 and 6.1.1.4'
O O 0.0106 0.0060 'International Tables Vol C Tables 4.2.6.8 and 6.1.1.4'
Br Br -0.2901 2.4595 'International Tables Vol C Tables 4.2.6.8 and 6.1.1.4'

loop_
_geom_angle_atom_site_label_1
_geom_angle_atom_site_label_2
_geom_angle_atom_site_label_3
_geom_angle
C4A O1A C1A 109.0(3)
C6A O3A C7A 115.9(4)
O2A C1A O1A 121.0(4)
O2A C1A C2A 131.2(5)
O1A C1A C2A 107.8(4)
C3A C2A C8A 133.1(4)
C3A C2A C1A 105.5(4)
C8A C2A C1A 121.3(4)
C2A C3A C4A 111.2(4)
C2A C3A Br1A 126.9(4)
C4A C3A Br1A 121.9(3)
C5A C4A O1A 124.7(4)
C5A C4A C3A 128.9(4)
O1A C4A C3A 106.4(4)
C4A C5A C6A 128.8(4)
C4A C5A H5AA 115.6
C6A C5A H5AA 115.6
O4A C6A O3A 123.4(4)
O4A C6A C5A 123.0(4)
O3A C6A C5A 113.5(4)
O3A C7A H7AA 109.5
O3A C7A H7AB 109.5
H7AA C7A H7AB 109.5
O3A C7A H7AC 109.5
H7AA C7A H7AC 109.5
H7AB C7A H7AC 109.5
C2A C8A H8AA 109.5
C2A C8A H8AB 109.5
H8AA C8A H8AB 109.5
C2A C8A H8AC 109.5
H8AA C8A H8AC 109.5
H8AB C8A H8AC 109.5
C4B O1B C1B 107.6(3)
C6B O3B C7B 115.8(4)
O2B C1B O1B 119.6(4)
O2B C1B C2B 131.4(5)
O1B C1B C2B 109.0(4)
C3B C2B C1B 106.0(4)
C3B C2B C8B 133.1(4)
C1B C2B C8B 120.9(4)
C2B C3B C4B 110.6(4)
C2B C3B Br1B 127.0(3)
C4B C3B Br1B 122.4(3)
C5B C4B O1B 123.5(4)
C5B C4B C3B 129.7(4)
O1B C4B C3B 106.8(4)
C4B C5B C6B 126.2(4)
C4B C5B H5BA 116.9
C6B C5B H5BA 116.9
O4B C6B O3B 123.4(4)
O4B C6B C5B 126.0(5)
O3B C6B C5B 110.5(4)
O3B C7B H7BA 109.5
O3B C7B H7BB 109.5
H7BA C7B H7BB 109.5
O3B C7B H7BC 109.5
H7BA C7B H7BC 109.5
H7BB C7B H7BC 109.5
C2B C8B H8BA 109.5
C2B C8B H8BB 109.5
H8BA C8B H8BB 109.5
C2B C8B H8BC 109.5
H8BA C8B H8BC 109.5
H8BB C8B H8BC 109.5
C4C O1C C1C 107.3(3)
C6C O3C C7C 115.5(4)
O2C C1C O1C 120.4(4)
O2C C1C C2C 130.6(5)
O1C C1C C2C 108.9(4)
C3C C2C C1C 105.7(4)
C3C C2C C8C 133.3(4)
C1C C2C C8C 121.0(4)
C2C C3C C4C 110.1(4)
C2C C3C Br1C 127.3(3)
C4C C3C Br1C 122.5(3)
C5C C4C O1C 122.9(4)
C5C C4C C3C 129.1(4)
O1C C4C C3C 108.0(4)
C4C C5C C6C 130.5(4)
C4C C5C H5CA 114.8
C6C C5C H5CA 114.8
O4C C6C O3C 123.0(4)
O4C C6C C5C 123.4(4)
O3C C6C C5C 113.5(4)
O3C C7C H7CA 109.5
O3C C7C H7CB 109.5
H7CA C7C H7CB 109.5
O3C C7C H7CC 109.5
H7CA C7C H7CC 109.5
H7CB C7C H7CC 109.5
C2C C8C H8CA 109.5
C2C C8C H8CB 109.5
H8CA C8C H8CB 109.5
C2C C8C H8CC 109.5
H8CA C8C H8CC 109.5
H8CB C8C H8CC 109.5
C4D O1D C1D 108.8(3)
C6D O3D C7D 115.8(4)
O2D C1D O1D 120.9(4)
O2D C1D C2D 131.5(5)
O1D C1D C2D 107.5(4)
C3D C2D C8D 133.1(4)
C3D C2D C1D 106.0(4)
C8D C2D C1D 120.9(4)
C2D C3D C4D 111.1(4)
C2D C3D Br1D 127.3(4)
C4D C3D Br1D 121.6(3)
C5D C4D O1D 124.4(4)
C5D C4D C3D 129.0(4)
O1D C4D C3D 106.6(4)
C4D C5D C6D 129.1(4)
C4D C5D H5DA 115.5
C6D C5D H5DA 115.5
O4D C6D O3D 124.1(4)
O4D C6D C5D 122.9(4)
O3D C6D C5D 113.0(4)
O3D C7D H7DA 109.5
O3D C7D H7DB 109.5
H7DA C7D H7DB 109.5
O3D C7D H7DC 109.5
H7DA C7D H7DC 109.5
H7DB C7D H7DC 109.5
C2D C8D H8DA 109.5
C2D C8D H8DB 109.5
H8DA C8D H8DB 109.5
C2D C8D H8DC 109.5
H8DA C8D H8DC 109.5
H8DB C8D H8DC 109.5
C4E O1E C1E 107.0(3)
C6E O3E C7E 116.2(4)
O2E C1E O1E 119.9(4)
O2E C1E C2E 130.3(4)
O1E C1E C2E 109.8(4)
C3E C2E C1E 105.0(4)
C3E C2E C8E 133.8(4)
C1E C2E C8E 121.2(4)
C2E C3E C4E 111.1(4)
C2E C3E Br1E 126.6(3)
C4E C3E Br1E 122.3(3)
C5E C4E O1E 123.3(4)
C5E C4E C3E 129.6(4)
O1E C4E C3E 107.1(4)
C4E C5E C6E 125.7(4)
C4E C5E H5EA 117.2
C6E C5E H5EA 117.2
O4E C6E O3E 124.2(4)
O4E C6E C5E 126.1(5)
O3E C6E C5E 109.6(4)
O3E C7E H7EA 109.5
O3E C7E H7EB 109.5
H7EA C7E H7EB 109.5
O3E C7E H7EC 109.5
H7EA C7E H7EC 109.5
H7EB C7E H7EC 109.5
C2E C8E H8EA 109.5
C2E C8E H8EB 109.5
H8EA C8E H8EB 109.5
C2E C8E H8EC 109.5
H8EA C8E H8EC 109.5
H8EB C8E H8EC 109.5
C4F O1F C1F 108.0(3)
C6F O3F C7F 116.1(4)
O2F C1F O1F 120.5(4)
O2F C1F C2F 130.4(5)
O1F C1F C2F 109.1(4)
C3F C2F C1F 105.6(4)
C3F C2F C8F 134.3(4)
C1F C2F C8F 120.2(4)
C2F C3F C4F 110.3(4)
C2F C3F Br1F 127.0(3)
C4F C3F Br1F 122.7(3)
C5F C4F O1F 124.0(4)
C5F C4F C3F 129.0(4)
O1F C4F C3F 107.1(4)
C4F C5F C6F 129.0(4)
C4F C5F H5FA 115.5
C6F C5F H5FA 115.5
O4F C6F O3F 122.8(4)
O4F C6F C5F 122.5(4)
O3F C6F C5F 114.7(4)
O3F C7F H7FA 109.5
O3F C7F H7FB 109.5
H7FA C7F H7FB 109.5
O3F C7F H7FC 109.5
H7FA C7F H7FC 109.5
H7FB C7F H7FC 109.5
C2F C8F H8FA 109.5
C2F C8F H8FB 109.5
H8FA C8F H8FB 109.5
C2F C8F H8FC 109.5
H8FA C8F H8FC 109.5
H8FB C8F H8FC 109.5

loop_
_geom_bond_atom_site_label_1
_geom_bond_atom_site_label_2
_geom_bond_distance
Br1A C3A 1.866(4)
O1A C4A 1.384(5)
O1A C1A 1.400(5)
O2A C1A 1.184(5)
O3A C6A 1.337(5)
O3A C7A 1.442(5)
O4A C6A 1.209(6)
C1A C2A 1.495(6)
C2A C3A 1.336(6)
C2A C8A 1.487(6)
C3A C4A 1.465(6)
C4A C5A 1.324(6)
C5A C6A 1.459(6)
C5A H5AA 0.9500
C7A H7AA 0.9800
C7A H7AB 0.9800
C7A H7AC 0.9800
C8A H8AA 0.9800
C8A H8AB 0.9800
C8A H8AC 0.9800
Br1B C3B 1.866(4)
O1B C4B 1.391(5)
O1B C1B 1.400(5)
O2B C1B 1.200(6)
O3B C6B 1.338(6)
O3B C7B 1.457(6)
O4B C6B 1.214(6)
C1B C2B 1.466(6)
C2B C3B 1.334(6)
C2B C8B 1.569(6)
C3B C4B 1.460(6)
C4B C5B 1.311(6)
C5B C6B 1.466(6)
C5B H5BA 0.9500
C7B H7BA 0.9800
C7B H7BB 0.9800
C7B H7BC 0.9800
C8B H8BA 0.9800
C8B H8BB 0.9800
C8B H8BC 0.9800
Br1C C3C 1.861(4)
O1C C4C 1.390(5)
O1C C1C 1.396(6)
O2C C1C 1.191(5)
O3C C6C 1.343(5)
O3C C7C 1.454(5)
O4C C6C 1.198(5)
C1C C2C 1.481(6)
C2C C3C 1.345(6)
C2C C8C 1.488(6)
C3C C4C 1.449(6)
C4C C5C 1.327(6)
C5C C6C 1.475(6)
C5C H5CA 0.9500
C7C H7CA 0.9800
C7C H7CB 0.9800
C7C H7CC 0.9800
C8C H8CA 0.9800
C8C H8CB 0.9800
C8C H8CC 0.9800
Br1D C3D 1.868(4)
O1D C4D 1.386(5)
O1D C1D 1.397(6)
O2D C1D 1.185(5)
O3D C6D 1.326(5)
O3D C7D 1.455(6)
O4D C6D 1.198(6)
C1D C2D 1.500(6)
C2D C3D 1.322(6)
C2D C8D 1.481(6)
C3D C4D 1.463(6)
C4D C5D 1.315(6)
C5D C6D 1.484(6)
C5D H5DA 0.9500
C7D H7DA 0.9800
C7D H7DB 0.9800
C7D H7DC 0.9800
C8D H8DA 0.9800
C8D H8DB 0.9800
C8D H8DC 0.9800
Br1E C3E 1.877(4)
O1E C4E 1.384(5)
O1E C1E 1.395(5)
O2E C1E 1.212(5)
O3E C6E 1.345(6)
O3E C7E 1.454(6)
O4E C6E 1.194(6)
C1E C2E 1.459(6)
C2E C3E 1.335(6)
C2E C8E 1.600(6)
C3E C4E 1.446(6)
C4E C5E 1.321(6)
C5E C6E 1.473(6)
C5E H5EA 0.9500
C7E H7EA 0.9800
C7E H7EB 0.9800
C7E H7EC 0.9800
C8E H8EA 0.9800
C8E H8EB 0.9800
C8E H8EC 0.9800
Br1F C3F 1.864(4)
O1F C4F 1.388(5)
O1F C1F 1.393(6)
O2F C1F 1.198(5)
O3F C6F 1.334(5)
O3F C7F 1.450(5)
O4F C6F 1.212(5)
C1F C2F 1.469(6)
C2F C3F 1.351(6)
C2F C8F 1.527(6)
C3F C4F 1.455(6)
C4F C5F 1.323(6)
C5F C6F 1.475(6)
C5F H5FA 0.9500
C7F H7FA 0.9800
C7F H7FB 0.9800
C7F H7FC 0.9800
C8F H8FA 0.9800
C8F H8FB 0.9800
C8F H8FC 0.9800
